data_4327749
loop_
_publ_author_name
'Fengjuan Cui'
'Shaoguang Li'
'Chuandong Jia'
'Jennifer S. Mathieson'
'Leroy Cronin'
'Xiao-Juan Yang'
'Biao Wu'

_publ_section_title
;
 Anion-Dependent Formation of Helicates versus Mesocates of
 Triple-Stranded M2L3 (M = Fe2+, Cu2+) Complexes
;
_journal_name_full 'Inorganic Chemistry'
_journal_page_first 179
_journal_page_last 187
_journal_paper_doi 10.1021/ic201417y
_journal_volume 51
_journal_year 2012
_chemical_formula_sum 'C25 H21 Br N6'
_chemical_formula_weight 485.39
_chemical_name_systematic
; 
 ? 
;
_space_group_IT_number 14
_symmetry_cell_setting monoclinic
_symmetry_space_group_name_Hall '-P 2ybc'
_symmetry_space_group_name_H-M 'P 1 21/c 1'
_atom_sites_solution_hydrogens geom
_atom_sites_solution_primary direct
_atom_sites_solution_secondary difmap
_audit_creation_method SHELXL-97
_cell_angle_alpha 90.00
_cell_angle_beta 101.492(2)
_cell_angle_gamma 90.00
_cell_formula_units_Z 4
_cell_length_a 8.8357(11)
_cell_length_b 13.0305(17)
_cell_length_c 19.233(2)
_cell_measurement_reflns_used 4432
_cell_measurement_temperature 153(2)
_cell_measurement_theta_max 24.45
_cell_measurement_theta_min 2.82
_cell_volume 2170.0(5)
_computing_cell_refinement 'Bruker SAINT'
_computing_data_collection 'Bruker APEX2'
_computing_data_reduction 'Bruker SAINT'
_computing_structure_refinement 'SHELXL-97 (Sheldrick, 2008)'
_computing_structure_solution 'SHELXS-97 (Sheldrick, 2008)'
_diffrn_ambient_temperature 153(2)
_diffrn_measured_fraction_theta_full 0.999
_diffrn_measured_fraction_theta_max 0.999
_diffrn_measurement_device_type 'Bruker APEX-II CCD'
_diffrn_measurement_method '\f and \w scans'
_diffrn_radiation_monochromator graphite
_diffrn_radiation_source 'fine-focus sealed tube'
_diffrn_radiation_type MoK\a
_diffrn_radiation_wavelength 0.71073
_diffrn_reflns_av_R_equivalents 0.0289
_diffrn_reflns_av_sigmaI/netI 0.0297
_diffrn_reflns_limit_h_max 10
_diffrn_reflns_limit_h_min -10
_diffrn_reflns_limit_k_max 14
_diffrn_reflns_limit_k_min -15
_diffrn_reflns_limit_l_max 22
_diffrn_reflns_limit_l_min -22
_diffrn_reflns_number 13887
_diffrn_reflns_theta_full 25.00
_diffrn_reflns_theta_max 25.00
_diffrn_reflns_theta_min 1.90
_exptl_absorpt_coefficient_mu 1.920
_exptl_absorpt_correction_T_max 0.7000
_exptl_absorpt_correction_T_min 0.7000
_exptl_absorpt_correction_type multi-scan
_exptl_absorpt_process_details SADABS
_exptl_crystal_colour colorless
_exptl_crystal_density_diffrn 1.486
_exptl_crystal_description block
_exptl_crystal_F_000 992
_exptl_crystal_size_max 0.20
_exptl_crystal_size_mid 0.20
_exptl_crystal_size_min 0.20
_refine_diff_density_max 0.636
_refine_diff_density_min -0.335
_refine_diff_density_rms 0.062
_refine_ls_extinction_method none
_refine_ls_goodness_of_fit_ref 0.975
_refine_ls_hydrogen_treatment constr
_refine_ls_matrix_type full
_refine_ls_number_parameters 298
_refine_ls_number_reflns 3817
_refine_ls_number_restraints 0
_refine_ls_restrained_S_all 0.975
_refine_ls_R_factor_all 0.0579
_refine_ls_R_factor_gt 0.0416
_refine_ls_shift/su_max 0.000
_refine_ls_shift/su_mean 0.000
_refine_ls_structure_factor_coef Fsqd
_refine_ls_weighting_details 'calc w=1/[\s^2^(Fo^2^)+(0.0791P)^2^+2.1781P] where P=(Fo^2^+2Fc^2^)/3'
_refine_ls_weighting_scheme calc
_refine_ls_wR_factor_gt 0.1162
_refine_ls_wR_factor_ref 0.1282
_reflns_number_gt 3037
_reflns_number_total 3817
_reflns_threshold_expression >2sigma(I)
_cod_data_source_file ic201417y_si_002_1.cif
_cod_data_source_block LBr
_cod_database_code 4327749

loop_
_symmetry_equiv_pos_as_xyz
'x, y, z'
'-x, y+1/2, -z+1/2'
'-x, -y, -z'
'x, -y-1/2, z-1/2'

loop_
_atom_site_label
_atom_site_type_symbol
_atom_site_fract_x
_atom_site_fract_y
_atom_site_fract_z
_atom_site_U_iso_or_equiv
_atom_site_adp_type
_atom_site_occupancy
_atom_site_symmetry_multiplicity
_atom_site_calc_flag
_atom_site_refinement_flags
_atom_site_disorder_assembly
_atom_site_disorder_group
Br1 Br 0.18397(16) 0.07678(10) 0.44349(9) 0.0234(3) Uani 0.50 1 d P A 1
Br2 Br 0.1829(3) 0.0746(2) 0.44092(17) 0.0895(15) Uani 0.50 1 d P B 2
N1 N 0.6478(4) 1.0885(2) 0.14574(17) 0.0459(8) Uani 1 1 d . . .
N2 N 0.3410(3) 0.9315(2) 0.04375(15) 0.0392(7) Uani 1 1 d . . .
N3 N 0.3620(3) 0.5820(2) 0.09229(16) 0.0376(7) Uani 1 1 d . . .
N4 N 0.2422(3) 0.5024(2) 0.16431(15) 0.0388(7) Uani 1 1 d . . .
N5 N 0.0406(3) 0.1953(2) 0.10776(16) 0.0420(7) Uani 1 1 d . . .
N6 N 0.1839(4) -0.0366(3) 0.19655(17) 0.0550(9) Uani 1 1 d . . .
C1 C 0.6812(4) 1.1888(3) 0.1606(2) 0.0455(9) Uani 1 1 d . . .
H1 H 0.7796 1.2059 0.1881 0.055 Uiso 1 1 calc R . .
C2 C 0.5794(5) 1.2658(3) 0.1377(2) 0.0460(9) Uani 1 1 d . . .
H2 H 0.6056 1.3353 0.1493 0.055 Uiso 1 1 calc R . .
C3 C 0.4367(5) 1.2404(3) 0.0971(2) 0.0489(10) Uani 1 1 d . . .
H3 H 0.3640 1.2928 0.0800 0.059 Uiso 1 1 calc R . .
C4 C 0.4006(4) 1.1400(3) 0.08143(19) 0.0368(8) Uani 1 1 d . . .
H4 H 0.3024 1.1217 0.0542 0.044 Uiso 1 1 calc R . .
C5 C 0.5084(4) 1.0663(3) 0.10564(18) 0.0336(8) Uani 1 1 d . . .
C6 C 0.4760(4) 0.9573(3) 0.08682(17) 0.0329(7) Uani 1 1 d . . .
C7 C 0.5845(4) 0.8856(3) 0.1126(2) 0.0502(11) Uani 1 1 d . . .
H7 H 0.6783 0.9054 0.1430 0.060 Uiso 1 1 calc R . .
C8 C 0.5575(5) 0.7842(3) 0.0942(3) 0.0612(13) Uani 1 1 d . . .
H8 H 0.6347 0.7342 0.1106 0.073 Uiso 1 1 calc R . .
C9 C 0.4192(4) 0.7545(3) 0.05214(19) 0.0370(8) Uani 1 1 d . . .
C10 C 0.3154(4) 0.8309(3) 0.02741(17) 0.0353(8) Uani 1 1 d . . .
H10 H 0.2206 0.8123 -0.0027 0.042 Uiso 1 1 calc R . .
C11 C 0.3905(4) 0.6431(3) 0.0327(2) 0.0427(9) Uani 1 1 d . . .
H11A H 0.3003 0.6378 -0.0069 0.051 Uiso 1 1 calc R . .
H11B H 0.4814 0.6151 0.0162 0.051 Uiso 1 1 calc R . .
C12 C 0.4723(4) 0.5449(3) 0.1484(2) 0.0480(10) Uani 1 1 d . . .
H12 H 0.5809 0.5530 0.1543 0.058 Uiso 1 1 calc R . .
C13 C 0.3976(4) 0.4954(3) 0.1927(2) 0.0476(10) Uani 1 1 d . . .
H13 H 0.4435 0.4618 0.2356 0.057 Uiso 1 1 calc R . .
C14 C 0.2251(4) 0.5543(3) 0.10358(19) 0.0367(8) Uani 1 1 d . . .
H14 H 0.1292 0.5692 0.0731 0.044 Uiso 1 1 calc R . .
C15 C 0.1153(5) 0.4557(3) 0.1938(2) 0.0443(9) Uani 1 1 d . . .
H15A H 0.0156 0.4857 0.1698 0.053 Uiso 1 1 calc R . .
H15B H 0.1302 0.4721 0.2449 0.053 Uiso 1 1 calc R . .
C16 C 0.1096(4) 0.3416(3) 0.18429(19) 0.0394(8) Uani 1 1 d . . .
C17 C 0.1542(5) 0.2745(3) 0.2395(2) 0.0558(11) Uani 1 1 d . . .
H17 H 0.1897 0.3007 0.2860 0.067 Uiso 1 1 calc R . .
C18 C 0.1487(5) 0.1702(3) 0.2289(2) 0.0526(11) Uani 1 1 d . . .
H18 H 0.1825 0.1246 0.2674 0.063 Uiso 1 1 calc R . .
C19 C 0.0941(4) 0.1333(3) 0.16259(18) 0.0357(8) Uani 1 1 d . . .
C20 C 0.0484(4) 0.2966(3) 0.1192(2) 0.0424(9) Uani 1 1 d . . .
H20 H 0.0097 0.3407 0.0803 0.051 Uiso 1 1 calc R . .
C21 C 0.0846(4) 0.0212(3) 0.14919(18) 0.0372(8) Uani 1 1 d . . .
C22 C -0.0168(4) -0.0206(3) 0.0927(2) 0.0466(9) Uani 1 1 d . . .
H22 H -0.0797 0.0225 0.0590 0.056 Uiso 1 1 calc R . .
C23 C -0.0263(5) -0.1257(3) 0.0857(3) 0.0557(11) Uani 1 1 d . . .
H23 H -0.0975 -0.1560 0.0477 0.067 Uiso 1 1 calc R . .
C24 C 0.0681(5) -0.1856(3) 0.1340(2) 0.0588(12) Uani 1 1 d . . .
H24 H 0.0608 -0.2584 0.1317 0.071 Uiso 1 1 calc R . .
C25 C 0.1753(6) -0.1375(3) 0.1868(2) 0.0610(12) Uani 1 1 d . . .
H25 H 0.2466 -0.1795 0.2178 0.073 Uiso 1 1 calc R . .

loop_
_atom_site_aniso_label
_atom_site_aniso_U_11
_atom_site_aniso_U_22
_atom_site_aniso_U_33
_atom_site_aniso_U_23
_atom_site_aniso_U_13
_atom_site_aniso_U_12
Br1 0.0143(7) 0.0229(6) 0.0307(8) 0.0038(6) -0.0006(6) 0.0007(5)
Br2 0.070(2) 0.108(2) 0.086(2) 0.0243(15) 0.0042(16) 0.0020(14)
N1 0.0503(19) 0.0456(19) 0.0405(18) -0.0066(14) 0.0055(15) 0.0018(14)
N2 0.0359(16) 0.0458(19) 0.0355(16) 0.0029(13) 0.0064(13) -0.0036(13)
N3 0.0333(16) 0.0321(16) 0.0453(18) -0.0085(13) 0.0026(13) -0.0026(12)
N4 0.0408(16) 0.0332(15) 0.0410(17) -0.0092(13) 0.0049(13) 0.0013(13)
N5 0.0383(16) 0.0405(17) 0.0421(17) 0.0043(14) -0.0044(13) -0.0049(13)
N6 0.081(3) 0.0457(19) 0.0365(18) 0.0082(15) 0.0068(17) 0.0106(18)
C1 0.047(2) 0.043(2) 0.045(2) -0.0147(17) 0.0055(17) -0.0003(17)
C2 0.057(2) 0.035(2) 0.050(2) -0.0093(17) 0.0193(19) -0.0046(17)
C3 0.046(2) 0.044(2) 0.060(3) 0.0006(19) 0.0183(19) 0.0090(17)
C4 0.0303(18) 0.0339(19) 0.047(2) -0.0039(15) 0.0096(15) 0.0005(14)
C5 0.0350(18) 0.0372(19) 0.0317(17) -0.0028(14) 0.0144(14) -0.0021(14)
C6 0.0304(17) 0.0372(18) 0.0309(17) 0.0007(14) 0.0055(13) -0.0018(14)
C7 0.038(2) 0.0328(19) 0.067(3) -0.0049(18) -0.0199(18) -0.0014(16)
C8 0.047(2) 0.038(2) 0.085(3) 0.000(2) -0.021(2) 0.0004(18)
C9 0.0350(18) 0.0335(19) 0.042(2) -0.0058(15) 0.0059(15) -0.0045(14)
C10 0.0316(18) 0.045(2) 0.0283(17) 0.0002(15) 0.0029(13) -0.0097(15)
C11 0.039(2) 0.040(2) 0.048(2) -0.0080(17) 0.0075(16) -0.0061(16)
C12 0.0337(19) 0.042(2) 0.064(3) -0.0099(19) -0.0016(18) 0.0031(16)
C13 0.046(2) 0.048(2) 0.045(2) -0.0034(18) -0.0006(18) 0.0090(18)
C14 0.0378(19) 0.0309(18) 0.039(2) -0.0031(15) 0.0017(15) -0.0003(14)
C15 0.051(2) 0.041(2) 0.044(2) -0.0029(17) 0.0163(17) 0.0009(17)
C16 0.044(2) 0.039(2) 0.0363(19) -0.0001(16) 0.0116(16) 0.0031(16)
C17 0.072(3) 0.054(3) 0.037(2) -0.0062(19) -0.0014(19) 0.000(2)
C18 0.071(3) 0.046(2) 0.035(2) 0.0082(17) -0.0045(19) 0.008(2)
C19 0.0338(18) 0.042(2) 0.0317(18) 0.0056(15) 0.0070(14) 0.0021(15)
C20 0.038(2) 0.040(2) 0.044(2) 0.0087(16) -0.0034(16) -0.0020(15)
C21 0.0382(19) 0.038(2) 0.0364(19) 0.0094(15) 0.0108(15) 0.0022(15)
C22 0.0308(19) 0.047(2) 0.057(2) 0.0004(19) -0.0023(16) 0.0003(16)
C23 0.040(2) 0.051(3) 0.076(3) -0.013(2) 0.010(2) -0.0077(18)
C24 0.077(3) 0.037(2) 0.071(3) 0.007(2) 0.034(2) 0.000(2)
C25 0.094(4) 0.043(2) 0.046(2) 0.0122(19) 0.015(2) 0.012(2)

loop_
_atom_type_symbol
_atom_type_description
_atom_type_scat_dispersion_real
_atom_type_scat_dispersion_imag
_atom_type_scat_source
C C 0.0033 0.0016 'International Tables Vol C Tables 4.2.6.8 and 6.1.1.4'
H H 0.0000 0.0000 'International Tables Vol C Tables 4.2.6.8 and 6.1.1.4'
N N 0.0061 0.0033 'International Tables Vol C Tables 4.2.6.8 and 6.1.1.4'
Br Br -0.2901 2.4595 'International Tables Vol C Tables 4.2.6.8 and 6.1.1.4'

loop_
_geom_angle_atom_site_label_1
_geom_angle_atom_site_label_2
_geom_angle_atom_site_label_3
_geom_angle
C5 N1 C1 117.6(3)
C6 N2 C10 118.0(3)
C14 N3 C12 107.5(3)
C14 N3 C11 125.8(3)
C12 N3 C11 126.6(3)
C14 N4 C13 108.1(3)
C14 N4 C15 125.5(3)
C13 N4 C15 126.3(3)
C19 N5 C20 117.9(3)
C25 N6 C21 116.3(4)
N1 C1 C2 122.7(4)
N1 C1 H1 118.7
C2 C1 H1 118.7
C1 C2 C3 118.4(4)
C1 C2 H2 120.8
C3 C2 H2 120.8
C4 C3 C2 120.0(4)
C4 C3 H3 120.0
C2 C3 H3 120.0
C3 C4 C5 118.8(3)
C3 C4 H4 120.6
C5 C4 H4 120.6
N1 C5 C4 122.6(3)
N1 C5 C6 117.2(3)
C4 C5 C6 120.2(3)
N2 C6 C7 121.6(3)
N2 C6 C5 119.5(3)
C7 C6 C5 118.9(3)
C6 C7 C8 119.5(3)
C6 C7 H7 120.2
C8 C7 H7 120.2
C7 C8 C9 120.5(4)
C7 C8 H8 119.8
C9 C8 H8 119.8
C10 C9 C8 116.9(3)
C10 C9 C11 123.0(3)
C8 C9 C11 120.0(3)
N2 C10 C9 123.4(3)
N2 C10 H10 118.3
C9 C10 H10 118.3
N3 C11 C9 112.2(3)
N3 C11 H11A 109.2
C9 C11 H11A 109.2
N3 C11 H11B 109.2
C9 C11 H11B 109.2
H11A C11 H11B 107.9
C13 C12 N3 107.7(3)
C13 C12 H12 126.2
N3 C12 H12 126.2
C12 C13 N4 107.1(3)
C12 C13 H13 126.4
N4 C13 H13 126.4
N3 C14 N4 109.6(3)
N3 C14 H14 125.2
N4 C14 H14 125.2
N4 C15 C16 111.7(3)
N4 C15 H15A 109.3
C16 C15 H15A 109.3
N4 C15 H15B 109.3
C16 C15 H15B 109.3
H15A C15 H15B 107.9
C17 C16 C20 115.4(3)
C17 C16 C15 122.8(3)
C20 C16 C15 121.7(3)
C16 C17 C18 121.3(4)
C16 C17 H17 119.3
C18 C17 H17 119.3
C19 C18 C17 119.1(4)
C19 C18 H18 120.5
C17 C18 H18 120.5
N5 C19 C18 121.9(3)
N5 C19 C21 117.3(3)
C18 C19 C21 120.6(3)
N5 C20 C16 124.1(3)
N5 C20 H20 117.9
C16 C20 H20 117.9
N6 C21 C22 122.8(3)
N6 C21 C19 115.0(3)
C22 C21 C19 122.2(3)
C21 C22 C23 119.3(4)
C21 C22 H22 120.4
C23 C22 H22 120.4
C24 C23 C22 119.0(4)
C24 C23 H23 120.5
C22 C23 H23 120.5
C23 C24 C25 118.3(4)
C23 C24 H24 120.9
C25 C24 H24 120.9
N6 C25 C24 124.1(4)
N6 C25 H25 118.0
C24 C25 H25 118.0

loop_
_geom_bond_atom_site_label_1
_geom_bond_atom_site_label_2
_geom_bond_distance
N1 C5 1.349(5)
N1 C1 1.356(5)
N2 C6 1.352(4)
N2 C10 1.356(4)
N3 C14 1.321(5)
N3 C12 1.388(5)
N3 C11 1.458(5)
N4 C14 1.332(4)
N4 C13 1.376(5)
N4 C15 1.483(5)
N5 C19 1.338(4)
N5 C20 1.338(5)
N6 C25 1.328(6)
N6 C21 1.359(5)
C1 C2 1.361(5)
C1 H1 0.9500
C2 C3 1.385(6)
C2 H2 0.9500
C3 C4 1.366(5)
C3 H3 0.9500
C4 C5 1.367(5)
C4 H4 0.9500
C5 C6 1.480(5)
C6 C7 1.359(5)
C7 C8 1.376(5)
C7 H7 0.9500
C8 C9 1.380(5)
C8 H8 0.9500
C9 C10 1.373(5)
C9 C11 1.507(5)
C10 H10 0.9500
C11 H11A 0.9900
C11 H11B 0.9900
C12 C13 1.342(6)
C12 H12 0.9500
C13 H13 0.9500
C14 H14 0.9500
C15 C16 1.498(5)
C15 H15A 0.9900
C15 H15B 0.9900
C16 C17 1.370(5)
C16 C20 1.391(5)
C17 C18 1.374(6)
C17 H17 0.9500
C18 C19 1.358(5)
C18 H18 0.9500
C19 C21 1.482(5)
C20 H20 0.9500
C21 C22 1.376(5)
C22 C23 1.377(6)
C22 H22 0.9500
C23 C24 1.364(6)
C23 H23 0.9500
C24 C25 1.393(6)
C24 H24 0.9500
C25 H25 0.9500

loop_
_geom_hbond_atom_site_label_D
_geom_hbond_atom_site_label_H
_geom_hbond_atom_site_label_A
_geom_hbond_distance_DH
_geom_hbond_distance_HA
_geom_hbond_distance_DA
_geom_hbond_angle_DHA
_geom_hbond_site_symmetry_A
C7 H7 N1 0.95 2.40 2.752(5) 101.2 .
C4 H4 N2 0.95 2.52 2.835(4) 99.7 .
C15 H15A Br1 0.99 2.78 3.697(4) 154.2 2
C14 H14 Br1 0.95 2.72 3.559(4) 147.2 2
C8 H8 Br1 0.95 2.92 3.702(5) 140.5 2_655
